data_7151373
loop_
_publ_author_name
'Mathias D\"uggeli'
'Catherine Goujon-Ginglinger'
'Sarah Richard Ducotterd'
'David Mauron'
'Christophe Bonte'
'Alexander von Zelewsky'
'Helen Stoeckli-Evans'
'Antonia Neels'

_publ_section_title
;
 Synthetic routes for a new family of chiral tetradentate ligands
 containing pyridine rings
;
_journal_issue 11
_journal_name_full 'Org. Biomol. Chem.'
_journal_page_first 1894
_journal_page_last 1899
_journal_paper_doi 10.1039/b210625f
_journal_volume 1
_journal_year 2003
_chemical_formula_sum 'C48 H46 N4 O2'
_chemical_formula_weight 710.89
_chemical_name_systematic
; 
? 
;
_space_group_IT_number 5
_symmetry_cell_setting monoclinic
_symmetry_space_group_name_Hall 'C 2y'
_symmetry_space_group_name_H-M 'C 1 2 1'
_atom_sites_solution_hydrogens difmap
_atom_sites_solution_primary direct
_atom_sites_solution_secondary difmap
_audit_creation_method SHELXL-97
_cell_angle_alpha 90.00
_cell_angle_beta 99.673(10)
_cell_angle_gamma 90.00
_cell_formula_units_Z 2
_cell_length_a 20.7692(18)
_cell_length_b 6.0863(4)
_cell_length_c 14.9639(13)
_cell_measurement_reflns_used 6865
_cell_measurement_temperature 153(2)
_cell_measurement_theta_max 25.89
_cell_measurement_theta_min 1.99
_cell_volume 1864.7(3)
_computing_cell_refinement 'CELL (Stoe IPDS Software, 2000)'
_computing_data_collection 'EXPOSE (Stoe IPDS Software, 2000)'
_computing_data_reduction 'INTEGRATE (Stoe IPDS Software, 2000)'
_computing_molecular_graphics 'PLATON99 (Spek, 1990)'
_computing_publication_material 'SHELXL-97 (Sheldrick, 1997)'
_computing_structure_refinement 'SHELXL-97 (Sheldrick, 1997)'
_computing_structure_solution 'SHELXS-97 (Sheldrick, 1990)'
_diffrn_ambient_temperature 153(2)
_diffrn_detector_area_resol_mean 0.81\%A
_diffrn_measured_fraction_theta_full 0.987
_diffrn_measured_fraction_theta_max 0.987
_diffrn_measurement_device_type 'STOE IPDS'
_diffrn_measurement_method 'phi oscillation'
_diffrn_radiation_monochromator graphite
_diffrn_radiation_source 'fine-focus sealed tube'
_diffrn_radiation_type MoK\a
_diffrn_radiation_wavelength 0.71073
_diffrn_reflns_av_R_equivalents 0.0369
_diffrn_reflns_av_sigmaI/netI 0.0429
_diffrn_reflns_limit_h_max 25
_diffrn_reflns_limit_h_min -25
_diffrn_reflns_limit_k_max 7
_diffrn_reflns_limit_k_min -7
_diffrn_reflns_limit_l_max 18
_diffrn_reflns_limit_l_min -18
_diffrn_reflns_number 7379
_diffrn_reflns_theta_full 25.89
_diffrn_reflns_theta_max 25.89
_diffrn_reflns_theta_min 1.99
_diffrn_standards_decay_% 0
_diffrn_standards_interval_time 0
_diffrn_standards_number 0
_exptl_absorpt_coefficient_mu 0.078
_exptl_absorpt_correction_type none
_exptl_crystal_colour colourless
_exptl_crystal_density_diffrn 1.266
_exptl_crystal_density_meas ?
_exptl_crystal_density_method 'not measured'
_exptl_crystal_description rod
_exptl_crystal_F_000 756
_exptl_crystal_size_max 0.50
_exptl_crystal_size_mid 0.30
_exptl_crystal_size_min 0.20
_refine_diff_density_max 0.344
_refine_diff_density_min -0.350
_refine_diff_density_rms 0.111
_refine_ls_abs_structure_details 'Flack H D (1983), Acta Cryst. A39, 876-881'
_refine_ls_abs_structure_Flack -1.4(15)
_refine_ls_extinction_coef 0.0184(16)
_refine_ls_extinction_expression Fc^*^==kFc[1+0.001xFc^2^\l^3^/sin(2\q)]^-1/4^
_refine_ls_extinction_method SHELXL
_refine_ls_goodness_of_fit_ref 1.026
_refine_ls_hydrogen_treatment refall
_refine_ls_matrix_type full
_refine_ls_number_parameters 337
_refine_ls_number_reflns 3471
_refine_ls_number_restraints 1
_refine_ls_restrained_S_all 1.026
_refine_ls_R_factor_all 0.0425
_refine_ls_R_factor_gt 0.0334
_refine_ls_shift/su_max 0.000
_refine_ls_shift/su_mean 0.000
_refine_ls_structure_factor_coef Fsqd
_refine_ls_weighting_details 'calc w==1/[\s^2^(Fo^2^)+(0.0500P)^2^] where P==(Fo^2^+2Fc^2^)/3'
_refine_ls_weighting_scheme calc
_refine_ls_wR_factor_gt 0.0819
_refine_ls_wR_factor_ref 0.0847
_reflns_number_gt 2907
_reflns_number_total 3471
_reflns_threshold_expression I>2sigma(I)
_cod_data_source_file b210625f.txt
_cod_data_source_block cpd8
_cod_depositor_comments
;
The following automatic conversions were performed:
'_atom_site_symetry_multiplicity' tag replaced with
'_atom_site_symmetry_multiplicity'.

Automatic conversion script
Id: cif_correct_tags 1440 2010-10-19 06:21:57Z saulius 

The following automatic conversions were performed:

'_exptl_crystal_density_meas' value 'none' was changed to '?' - the
value is perceived as not measured.

Automatic conversion script
Id: cif_fix_values 3008 2015-01-20 13:52:24Z robertas 
;
_cod_original_sg_symbol_H-M 'C 2'
_cod_database_code 7151373

loop_
_symmetry_equiv_pos_as_xyz
'x, y, z'
'-x, y, -z'
'x+1/2, y+1/2, z'
'-x+1/2, y+1/2, -z'

loop_
_atom_site_label
_atom_site_type_symbol
_atom_site_fract_x
_atom_site_fract_y
_atom_site_fract_z
_atom_site_U_iso_or_equiv
_atom_site_adp_type
_atom_site_occupancy
_atom_site_symmetry_multiplicity
_atom_site_calc_flag
_atom_site_refinement_flags
_atom_site_disorder_assembly
_atom_site_disorder_group
N1 N -0.39923(6) -0.0476(2) -0.89411(9) 0.0213(3) Uani 1 1 d . . .
N2 N -0.27798(6) -0.2703(3) -0.71555(9) 0.0252(3) Uani 1 1 d . . .
O1 O -0.02963(6) -0.4265(3) -0.41285(8) 0.0397(4) Uani 1 1 d . . .
C1 C -0.34088(7) -0.0686(3) -0.83884(11) 0.0230(4) Uani 1 1 d . . .
C2 C -0.28862(7) 0.0698(3) -0.84541(11) 0.0282(4) Uani 1 1 d . . .
H2 H -0.2476(8) 0.058(3) -0.8037(11) 0.024(4) Uiso 1 1 d . . .
C3 C -0.29549(8) 0.2298(3) -0.91218(11) 0.0276(4) Uani 1 1 d . . .
H3 H -0.2587(9) 0.336(4) -0.9198(12) 0.032(5) Uiso 1 1 d . . .
C4 C -0.35416(7) 0.2499(3) -0.97073(11) 0.0227(4) Uani 1 1 d . . .
C5 C -0.36751(8) 0.4122(3) -1.04713(11) 0.0247(4) Uani 1 1 d . . .
H5 H -0.3286(9) 0.511(3) -1.0501(13) 0.033(5) Uiso 1 1 d . . .
C6 C -0.40179(8) 0.2914(3) -1.13491(11) 0.0248(4) Uani 1 1 d . . .
C7 C -0.46554(8) 0.3093(3) -1.09072(11) 0.0216(4) Uani 1 1 d . . .
H7 H -0.5077(8) 0.329(3) -1.1348(11) 0.017(4) Uiso 1 1 d . . .
C8 C -0.46962(7) 0.1211(3) -1.02435(11) 0.0201(4) Uani 1 1 d . . .
H8 H -0.4737(8) -0.020(3) -1.0581(11) 0.018(4) Uiso 1 1 d . . .
C9 C -0.40543(7) 0.1068(3) -0.95817(10) 0.0208(4) Uani 1 1 d . . .
C10 C -0.43458(8) 0.5173(3) -1.04138(12) 0.0251(4) Uani 1 1 d . . .
H10A H -0.4442(9) 0.650(4) -1.0817(13) 0.032(5) Uiso 1 1 d . . .
H10B H -0.4428(8) 0.547(3) -0.9789(11) 0.021(4) Uiso 1 1 d . . .
C11 C -0.37523(9) 0.0669(4) -1.15582(13) 0.0320(4) Uani 1 1 d . . .
H11A H -0.3686(10) -0.036(4) -1.1004(14) 0.039(6) Uiso 1 1 d . . .
H11B H -0.3313(12) 0.089(5) -1.1789(15) 0.061(7) Uiso 1 1 d . . .
H25 H -0.4067(12) -0.010(4) -1.2039(16) 0.054(7) Uiso 1 1 d . . .
C12 C -0.40755(9) 0.4353(4) -1.21940(12) 0.0324(5) Uani 1 1 d . . .
H12A H -0.4240(10) 0.591(4) -1.2113(14) 0.045(6) Uiso 1 1 d . . .
H12B H -0.3634(11) 0.454(4) -1.2369(14) 0.045(6) Uiso 1 1 d . . .
H12C H -0.4374(10) 0.366(4) -1.2725(15) 0.044(6) Uiso 1 1 d . . .
C13 C -0.33486(8) -0.2531(3) -0.77264(10) 0.0225(4) Uani 1 1 d . . .
C14 C -0.38581(8) -0.4028(3) -0.77268(11) 0.0264(4) Uani 1 1 d . . .
H14 H -0.4265(9) -0.378(3) -0.8154(12) 0.027(5) Uiso 1 1 d . . .
C15 C -0.37634(9) -0.5775(4) -0.71349(12) 0.0304(4) Uani 1 1 d . . .
H15 H -0.4108(10) -0.685(4) -0.7130(13) 0.038(6) Uiso 1 1 d . . .
C16 C -0.31762(8) -0.5984(4) -0.65572(12) 0.0282(4) Uani 1 1 d . . .
H16 H -0.3083(9) -0.723(4) -0.6137(13) 0.037(5) Uiso 1 1 d . . .
C17 C -0.26926(8) -0.4393(3) -0.65691(10) 0.0247(4) Uani 1 1 d . . .
C18 C -0.20624(8) -0.4445(3) -0.59273(11) 0.0258(4) Uani 1 1 d . . .
C19 C -0.16451(8) -0.2635(4) -0.58464(12) 0.0291(4) Uani 1 1 d . . .
H19 H -0.1775(9) -0.147(4) -0.6204(13) 0.032(5) Uiso 1 1 d . . .
C20 C -0.10630(8) -0.2618(4) -0.52482(12) 0.0309(4) Uani 1 1 d . . .
H20 H -0.0783(10) -0.131(4) -0.5208(13) 0.040(5) Uiso 1 1 d . . .
C21 C -0.08806(8) -0.4436(4) -0.47061(11) 0.0303(4) Uani 1 1 d . . .
C22 C -0.12858(9) -0.6241(4) -0.47632(13) 0.0374(5) Uani 1 1 d . . .
H22 H -0.1169(10) -0.750(4) -0.4375(15) 0.045(6) Uiso 1 1 d . . .
C23 C -0.18699(9) -0.6237(4) -0.53739(13) 0.0345(5) Uani 1 1 d . . .
H12 H -0.2151(10) -0.754(4) -0.5430(14) 0.044(6) Uiso 1 1 d . . .
C24 C -0.00348(11) -0.6230(5) -0.36845(17) 0.0539(7) Uani 1 1 d . . .
H24A H 0.0420(12) -0.588(4) -0.3412(15) 0.053(6) Uiso 1 1 d . . .
H24B H -0.0055(16) -0.769(7) -0.418(2) 0.113(12) Uiso 1 1 d . . .
H24C H -0.0272(12) -0.665(5) -0.3209(17) 0.061(8) Uiso 1 1 d . . .

loop_
_atom_site_aniso_label
_atom_site_aniso_U_11
_atom_site_aniso_U_22
_atom_site_aniso_U_33
_atom_site_aniso_U_23
_atom_site_aniso_U_13
_atom_site_aniso_U_12
N1 0.0167(6) 0.0230(9) 0.0234(7) -0.0008(6) 0.0009(5) 0.0017(6)
N2 0.0208(7) 0.0299(9) 0.0243(7) 0.0009(7) 0.0017(5) 0.0016(7)
O1 0.0267(6) 0.0577(10) 0.0314(6) 0.0094(7) -0.0051(5) -0.0020(7)
C1 0.0190(8) 0.0261(11) 0.0235(8) -0.0030(8) 0.0027(6) 0.0021(7)
C2 0.0165(8) 0.0378(13) 0.0282(8) 0.0028(9) -0.0022(7) 0.0000(8)
C3 0.0184(8) 0.0323(12) 0.0319(9) 0.0007(9) 0.0034(7) -0.0049(8)
C4 0.0200(8) 0.0234(11) 0.0250(8) -0.0034(8) 0.0048(6) -0.0005(8)
C5 0.0203(8) 0.0248(11) 0.0290(9) -0.0006(8) 0.0040(7) -0.0039(7)
C6 0.0231(8) 0.0262(11) 0.0254(8) -0.0003(7) 0.0048(7) 0.0009(7)
C7 0.0178(8) 0.0221(10) 0.0242(8) -0.0001(7) 0.0016(6) 0.0022(6)
C8 0.0165(8) 0.0189(10) 0.0242(8) -0.0026(7) 0.0011(6) 0.0014(7)
C9 0.0180(8) 0.0221(10) 0.0215(7) -0.0033(7) 0.0013(6) 0.0019(7)
C10 0.0255(8) 0.0210(11) 0.0289(9) 0.0004(8) 0.0049(7) 0.0003(7)
C11 0.0301(9) 0.0336(12) 0.0331(9) -0.0042(10) 0.0081(8) 0.0040(9)
C12 0.0325(10) 0.0376(13) 0.0277(9) 0.0020(9) 0.0062(7) -0.0015(9)
C13 0.0195(8) 0.0275(11) 0.0204(8) -0.0017(7) 0.0027(6) 0.0033(7)
C14 0.0206(8) 0.0339(12) 0.0230(8) -0.0007(8) -0.0015(6) -0.0016(8)
C15 0.0288(9) 0.0337(12) 0.0280(9) -0.0004(8) 0.0022(7) -0.0084(9)
C16 0.0282(9) 0.0297(12) 0.0257(9) 0.0047(8) 0.0017(7) 0.0003(8)
C17 0.0235(8) 0.0293(11) 0.0210(8) 0.0009(8) 0.0030(6) 0.0038(8)
C18 0.0208(8) 0.0335(11) 0.0232(8) 0.0020(8) 0.0042(6) 0.0007(8)
C19 0.0261(9) 0.0366(12) 0.0246(8) 0.0070(9) 0.0045(7) 0.0034(9)
C20 0.0254(9) 0.0379(13) 0.0289(9) 0.0025(8) 0.0032(7) -0.0041(9)
C21 0.0217(8) 0.0464(13) 0.0225(8) 0.0027(9) 0.0029(6) 0.0038(9)
C22 0.0306(10) 0.0438(15) 0.0357(10) 0.0146(10) -0.0005(8) 0.0030(10)
C23 0.0278(9) 0.0353(13) 0.0377(10) 0.0076(9) -0.0021(8) -0.0030(9)
C24 0.0325(11) 0.077(2) 0.0461(13) 0.0273(14) -0.0111(10) 0.0024(12)

loop_
_atom_type_symbol
_atom_type_description
_atom_type_scat_dispersion_real
_atom_type_scat_dispersion_imag
_atom_type_scat_source
C C 0.0033 0.0016 'International Tables Vol C Tables 4.2.6.8 and 6.1.1.4'
H H 0.0000 0.0000 'International Tables Vol C Tables 4.2.6.8 and 6.1.1.4'
N N 0.0061 0.0033 'International Tables Vol C Tables 4.2.6.8 and 6.1.1.4'
O O 0.0106 0.0060 'International Tables Vol C Tables 4.2.6.8 and 6.1.1.4'

loop_
_geom_angle_atom_site_label_1
_geom_angle_atom_site_label_2
_geom_angle_atom_site_label_3
_geom_angle
_geom_angle_site_symmetry_1
_geom_angle_site_symmetry_3
_geom_angle_publ_flag
C9 N1 C1 118.31(14) . . ?
C13 N2 C17 118.89(15) . . ?
C21 O1 C24 117.14(18) . . ?
N1 C1 C2 121.96(16) . . ?
N1 C1 C13 116.36(14) . . ?
C2 C1 C13 121.65(14) . . ?
C3 C2 C1 119.32(14) . . ?
C3 C2 H2 119.1(11) . . ?
C1 C2 H2 121.5(11) . . ?
C4 C3 C2 119.53(16) . . ?
C4 C3 H3 118.0(11) . . ?
C2 C3 H3 122.5(11) . . ?
C3 C4 C9 117.73(16) . . ?
C3 C4 C5 124.87(16) . . ?
C9 C4 C5 117.39(14) . . ?
C4 C5 C10 106.40(13) . . ?
C4 C5 C6 109.21(15) . . ?
C10 C5 C6 87.38(12) . . ?
C4 C5 H5 112.1(11) . . ?
C10 C5 H5 119.2(11) . . ?
C6 C5 H5 119.6(11) . . ?
C11 C6 C12 108.96(15) . . ?
C11 C6 C5 117.59(15) . . ?
C12 C6 C5 112.71(15) . . ?
C11 C6 C7 120.33(15) . . ?
C12 C6 C7 110.63(14) . . ?
C5 C6 C7 84.92(12) . . ?
C8 C7 C10 111.51(13) . . ?
C8 C7 C6 111.23(13) . . ?
C10 C7 C6 86.91(12) . . ?
C8 C7 H7 112.2(10) . . ?
C10 C7 H7 117.2(10) . . ?
C6 C7 H7 115.4(9) . . ?
C9 C8 C7 109.10(13) . . ?
C9 C8 C8 112.61(16) . 2_453 ?
C7 C8 C8 116.19(11) . 2_453 ?
C9 C8 H8 105.9(10) . . ?
C7 C8 H8 109.0(10) . . ?
C8 C8 H8 103.4(10) 2_453 . ?
N1 C9 C4 123.11(13) . . ?
N1 C9 C8 118.41(14) . . ?
C4 C9 C8 118.38(14) . . ?
C5 C10 C7 86.63(13) . . ?
C5 C10 H10A 112.8(11) . . ?
C7 C10 H10A 110.1(11) . . ?
C5 C10 H10B 115.1(10) . . ?
C7 C10 H10B 118.2(10) . . ?
H10A C10 H10B 111.8(15) . . ?
C6 C11 H11A 112.5(12) . . ?
C6 C11 H11B 108.6(16) . . ?
H11A C11 H11B 110.0(18) . . ?
C6 C11 H25 110.6(14) . . ?
H11A C11 H25 106.0(18) . . ?
H11B C11 H25 109.1(18) . . ?
C6 C12 H12A 114.6(12) . . ?
C6 C12 H12B 109.5(13) . . ?
H12A C12 H12B 105.3(19) . . ?
C6 C12 H12C 111.3(13) . . ?
H12A C12 H12C 107.8(17) . . ?
H12B C12 H12C 108.0(17) . . ?
N2 C13 C14 122.41(16) . . ?
N2 C13 C1 116.70(14) . . ?
C14 C13 C1 120.86(14) . . ?
C15 C14 C13 118.50(15) . . ?
C15 C14 H14 123.4(12) . . ?
C13 C14 H14 118.1(11) . . ?
C14 C15 C16 119.41(18) . . ?
C14 C15 H15 119.9(13) . . ?
C16 C15 H15 120.7(13) . . ?
C15 C16 C17 119.37(18) . . ?
C15 C16 H16 122.0(12) . . ?
C17 C16 H16 118.6(12) . . ?
N2 C17 C16 121.36(15) . . ?
N2 C17 C18 116.41(16) . . ?
C16 C17 C18 122.23(15) . . ?
C23 C18 C19 117.18(16) . . ?
C23 C18 C17 122.41(17) . . ?
C19 C18 C17 120.39(16) . . ?
C20 C19 C18 121.80(19) . . ?
C20 C19 H19 121.5(13) . . ?
C18 C19 H19 116.7(13) . . ?
C19 C20 C21 119.85(19) . . ?
C19 C20 H20 119.5(12) . . ?
C21 C20 H20 120.6(12) . . ?
O1 C21 C22 124.53(18) . . ?
O1 C21 C20 115.72(18) . . ?
C22 C21 C20 119.74(16) . . ?
C21 C22 C23 119.70(19) . . ?
C21 C22 H22 120.4(13) . . ?
C23 C22 H22 119.9(13) . . ?
C18 C23 C22 121.7(2) . . ?
C18 C23 H12 118.6(13) . . ?
C22 C23 H12 119.6(13) . . ?
O1 C24 H24A 106.0(15) . . ?
O1 C24 H24B 111.8(18) . . ?
H24A C24 H24B 111(2) . . ?
O1 C24 H24C 111.1(16) . . ?
H24A C24 H24C 108.9(19) . . ?
H24B C24 H24C 108(2) . . ?

loop_
_geom_bond_atom_site_label_1
_geom_bond_atom_site_label_2
_geom_bond_distance
_geom_bond_site_symmetry_2
_geom_bond_publ_flag
N1 C9 1.333(2) . ?
N1 C1 1.354(2) . ?
N2 C13 1.341(2) . ?
N2 C17 1.344(2) . ?
O1 C21 1.371(2) . ?
O1 C24 1.430(3) . ?
C1 C2 1.390(2) . ?
C1 C13 1.489(2) . ?
C2 C3 1.385(3) . ?
C2 H2 0.969(17) . ?
C3 C4 1.381(2) . ?
C3 H3 1.02(2) . ?
C4 C9 1.412(2) . ?
C4 C5 1.501(2) . ?
C5 C10 1.548(2) . ?
C5 C6 1.568(2) . ?
C5 H5 1.02(2) . ?
C6 C11 1.526(3) . ?
C6 C12 1.526(2) . ?
C6 C7 1.580(2) . ?
C7 C8 1.528(2) . ?
C7 C10 1.550(2) . ?
C7 H7 1.011(17) . ?
C8 C9 1.524(2) . ?
C8 C8 1.560(3) 2_453 ?
C8 H8 0.990(19) . ?
C10 H10A 1.01(2) . ?
C10 H10B 0.994(17) . ?
C11 H11A 1.03(2) . ?
C11 H11B 1.04(2) . ?
C11 H25 1.00(3) . ?
C12 H12A 1.02(3) . ?
C12 H12B 1.00(2) . ?
C12 H12C 1.01(2) . ?
C13 C14 1.396(2) . ?
C14 C15 1.377(3) . ?
C14 H14 0.982(18) . ?
C15 C16 1.377(2) . ?
C15 H15 0.97(2) . ?
C16 C17 1.397(3) . ?
C16 H16 0.98(2) . ?
C17 C18 1.488(2) . ?
C18 C23 1.387(3) . ?
C18 C19 1.394(3) . ?
C19 C20 1.378(3) . ?
C19 H19 0.90(2) . ?
C20 C21 1.387(3) . ?
C20 H20 0.98(2) . ?
C21 C22 1.378(3) . ?
C22 C23 1.391(3) . ?
C22 H22 0.97(3) . ?
C23 H12 0.98(2) . ?
C24 H24A 0.99(2) . ?
C24 H24B 1.16(4) . ?
C24 H24C 0.97(3) . ?

loop_
_geom_torsion_atom_site_label_1
_geom_torsion_atom_site_label_2
_geom_torsion_atom_site_label_3
_geom_torsion_atom_site_label_4
_geom_torsion
_geom_torsion_site_symmetry_1
_geom_torsion_site_symmetry_2
_geom_torsion_site_symmetry_3
_geom_torsion_site_symmetry_4
_geom_torsion_publ_flag
C9 N1 C1 C2 2.0(2) . . . . ?
C9 N1 C1 C13 -175.88(14) . . . . ?
N1 C1 C2 C3 -2.0(3) . . . . ?
C13 C1 C2 C3 175.74(16) . . . . ?
C1 C2 C3 C4 0.3(3) . . . . ?
C2 C3 C4 C9 1.3(3) . . . . ?
C2 C3 C4 C5 -178.49(16) . . . . ?
C3 C4 C5 C10 -133.90(17) . . . . ?
C9 C4 C5 C10 46.32(19) . . . . ?
C3 C4 C5 C6 133.11(17) . . . . ?
C9 C4 C5 C6 -46.66(19) . . . . ?
C4 C5 C6 C11 -42.96(19) . . . . ?
C10 C5 C6 C11 -149.42(16) . . . . ?
C4 C5 C6 C12 -170.99(14) . . . . ?
C10 C5 C6 C12 82.55(16) . . . . ?
C4 C5 C6 C7 78.75(14) . . . . ?
C10 C5 C6 C7 -27.71(12) . . . . ?
C11 C6 C7 C8 34.9(2) . . . . ?
C12 C6 C7 C8 163.42(14) . . . . ?
C5 C6 C7 C8 -84.20(15) . . . . ?
C11 C6 C7 C10 146.82(16) . . . . ?
C12 C6 C7 C10 -84.68(16) . . . . ?
C5 C6 C7 C10 27.70(13) . . . . ?
C10 C7 C8 C9 -44.15(17) . . . . ?
C6 C7 C8 C9 51.06(17) . . . . ?
C10 C7 C8 C8 84.44(18) . . . 2_453 ?
C6 C7 C8 C8 179.65(14) . . . 2_453 ?
C1 N1 C9 C4 -0.3(2) . . . . ?
C1 N1 C9 C8 176.10(14) . . . . ?
C3 C4 C9 N1 -1.3(2) . . . . ?
C5 C4 C9 N1 178.45(15) . . . . ?
C3 C4 C9 C8 -177.74(16) . . . . ?
C5 C4 C9 C8 2.1(2) . . . . ?
C7 C8 C9 N1 179.73(14) . . . . ?
C8 C8 C9 N1 49.18(16) 2_453 . . . ?
C7 C8 C9 C4 -3.7(2) . . . . ?
C8 C8 C9 C4 -134.26(12) 2_453 . . . ?
C4 C5 C10 C7 -81.02(15) . . . . ?
C6 C5 C10 C7 28.23(12) . . . . ?
C8 C7 C10 C5 83.61(14) . . . . ?
C6 C7 C10 C5 -28.01(12) . . . . ?
C17 N2 C13 C14 0.9(2) . . . . ?
C17 N2 C13 C1 -177.41(14) . . . . ?
N1 C1 C13 N2 -177.75(15) . . . . ?
C2 C1 C13 N2 4.4(2) . . . . ?
N1 C1 C13 C14 4.0(2) . . . . ?
C2 C1 C13 C14 -173.94(18) . . . . ?
N2 C13 C14 C15 -1.8(3) . . . . ?
C1 C13 C14 C15 176.37(16) . . . . ?
C13 C14 C15 C16 0.6(3) . . . . ?
C14 C15 C16 C17 1.4(3) . . . . ?
C13 N2 C17 C16 1.3(2) . . . . ?
C13 N2 C17 C18 -177.56(15) . . . . ?
C15 C16 C17 N2 -2.4(3) . . . . ?
C15 C16 C17 C18 176.36(17) . . . . ?
N2 C17 C18 C23 -170.90(17) . . . . ?
C16 C17 C18 C23 10.3(3) . . . . ?
N2 C17 C18 C19 10.7(2) . . . . ?
C16 C17 C18 C19 -168.17(17) . . . . ?
C23 C18 C19 C20 0.4(3) . . . . ?
C17 C18 C19 C20 178.96(16) . . . . ?
C18 C19 C20 C21 -0.1(3) . . . . ?
C24 O1 C21 C22 12.3(3) . . . . ?
C24 O1 C21 C20 -168.71(18) . . . . ?
C19 C20 C21 O1 -179.59(16) . . . . ?
C19 C20 C21 C22 -0.6(3) . . . . ?
O1 C21 C22 C23 179.86(17) . . . . ?
C20 C21 C22 C23 1.0(3) . . . . ?
C19 C18 C23 C22 -0.1(3) . . . . ?
C17 C18 C23 C22 -178.56(17) . . . . ?
C21 C22 C23 C18 -0.6(3) . . . . ?
